data_7119532
loop_
_publ_author_name
'Santhini, P. V.'
'Nimisha, G.'
'John, Jubi'
'Suresh, E.'
'Varma, R. Luxmi'
'Radhakrishnan, K. V.'

_publ_section_title
;
 Pd-Catalyzed oxidative annulation of enamides with diazabicyclic olefins:
 rapid access to cyclopentene fused 2-pyrrolines.
;
_journal_issue 11
_journal_name_full 'Chemical communications (Cambridge, England)'
_journal_page_first 1848
_journal_page_last 1851
_journal_paper_doi 10.1039/c6cc08753a
_journal_volume 53
_journal_year 2017
_chemical_formula_sum 'C20 H24 N2 O3'
_chemical_formula_weight 340.41
_chemical_name_systematic
; 
 ? 
;
_space_group_IT_number 2
_symmetry_cell_setting triclinic
_symmetry_space_group_name_Hall '-P 1'
_symmetry_space_group_name_H-M 'P -1'
_atom_sites_solution_hydrogens geom
_atom_sites_solution_primary direct
_atom_sites_solution_secondary difmap
_audit_creation_method SHELXL-97
_audit_update_record
;
2016-10-27 deposited with the CCDC.
2016-11-30 downloaded from the CCDC.
;
_cell_angle_alpha 75.006(3)
_cell_angle_beta 74.557(2)
_cell_angle_gamma 68.346(2)
_cell_formula_units_Z 2
_cell_length_a 8.9736(14)
_cell_length_b 9.2504(14)
_cell_length_c 12.5314(19)
_cell_measurement_temperature 150(2)
_cell_volume 916.8(2)
_computing_cell_refinement 'BRUKER SMART'
_computing_data_collection 'BRUKER SMART'
_computing_data_reduction 'BRUKER SAINT'
_computing_molecular_graphics ORTEP
_computing_structure_refinement 'SHELXL-97 (Sheldrick, 1997)'
_computing_structure_solution 'SHELXS-97 (Sheldrick, 1990)'
_diffrn_ambient_temperature 150(2)
_diffrn_measured_fraction_theta_full 0.980
_diffrn_measured_fraction_theta_max 0.980
_diffrn_measurement_device_type 'BRUKER SMART APEX CCD DIFFARCTOMETER'
_diffrn_measurement_method 'OMEGA-PHI SCAN'
_diffrn_radiation_monochromator graphite
_diffrn_radiation_source 'fine-focus sealed tube'
_diffrn_radiation_type MoK\a
_diffrn_radiation_wavelength 0.71073
_diffrn_reflns_av_R_equivalents 0.0223
_diffrn_reflns_av_sigmaI/netI 0.0400
_diffrn_reflns_limit_h_max 11
_diffrn_reflns_limit_h_min -11
_diffrn_reflns_limit_k_max 11
_diffrn_reflns_limit_k_min -11
_diffrn_reflns_limit_l_max 15
_diffrn_reflns_limit_l_min -15
_diffrn_reflns_number 7663
_diffrn_reflns_theta_full 27.00
_diffrn_reflns_theta_max 27.00
_diffrn_reflns_theta_min 1.71
_exptl_absorpt_coefficient_mu 0.083
_exptl_absorpt_correction_T_max 0.9967
_exptl_absorpt_correction_T_min 0.9868
_exptl_absorpt_correction_type multi-scan
_exptl_absorpt_process_details 'BRUKER SADABS'
_exptl_crystal_colour PALE
_exptl_crystal_density_diffrn 1.233
_exptl_crystal_density_method 'not measured'
_exptl_crystal_description PLATES
_exptl_crystal_F_000 364
_exptl_crystal_size_max 0.16
_exptl_crystal_size_mid 0.08
_exptl_crystal_size_min 0.04
_refine_diff_density_max 0.289
_refine_diff_density_min -0.223
_refine_diff_density_rms 0.048
_refine_ls_extinction_method none
_refine_ls_goodness_of_fit_ref 1.149
_refine_ls_hydrogen_treatment mixed
_refine_ls_matrix_type full
_refine_ls_number_parameters 234
_refine_ls_number_reflns 3913
_refine_ls_number_restraints 0
_refine_ls_restrained_S_all 1.149
_refine_ls_R_factor_all 0.0856
_refine_ls_R_factor_gt 0.0702
_refine_ls_shift/su_max 0.000
_refine_ls_shift/su_mean 0.000
_refine_ls_structure_factor_coef Fsqd
_refine_ls_weighting_details 'calc w=1/[\s^2^(Fo^2^)+(0.0458P)^2^+0.7481P] where P=(Fo^2^+2Fc^2^)/3'
_refine_ls_weighting_scheme calc
_refine_ls_wR_factor_gt 0.1483
_refine_ls_wR_factor_ref 0.1546
_reflns_number_gt 3200
_reflns_number_total 3913
_reflns_threshold_expression >2sigma(I)
_cod_data_source_file c6cc08753a2.cif
_cod_data_source_block 187jjvm
_cod_depositor_comments
;
The following automatic conversions were performed:

'_symmetry_cell_setting' value 'TRICLINIC' changed to 'triclinic'
according to
/usr/data/users/saulius/crontab/automatic-downloads/rss-feeds/RSC/lib/dictionaries/cif_core.dic
dictionary named 'cif_core.dic' version 2.4.2 from 2011-04-26.

'_exptl_absorpt_correction_type' value 'MULTI-SCAN' changed to
'multi-scan' according to
/usr/data/users/saulius/crontab/automatic-downloads/rss-feeds/RSC/lib/dictionaries/cif_core.dic
dictionary named 'cif_core.dic' version 2.4.2 from 2011-04-26.

Automatic conversion script
Id: cif_fix_values 4268 2015-11-12 08:31:59Z antanas 

 Adding full bibliography for 7119532--7119533.cif.
;
_cod_original_sg_symbol_H-M P-1
_cod_database_code 7119532

loop_
_symmetry_equiv_pos_as_xyz
'x, y, z'
'-x, -y, -z'

loop_
_atom_site_label
_atom_site_type_symbol
_atom_site_fract_x
_atom_site_fract_y
_atom_site_fract_z
_atom_site_U_iso_or_equiv
_atom_site_adp_type
_atom_site_occupancy
_atom_site_symmetry_multiplicity
_atom_site_calc_flag
_atom_site_refinement_flags
O2 O 0.63118(18) 0.38768(18) 0.21748(13) 0.0265(4) Uani 1 1 d .
O1 O 0.3666(2) 0.4442(2) 0.31176(15) 0.0358(4) Uani 1 1 d .
N1 N 0.2003(2) -0.0551(2) 0.15033(16) 0.0276(4) Uani 1 1 d .
N2 N 0.4718(2) 0.2772(3) 0.18637(18) 0.0323(5) Uani 1 1 d .
O3 O 0.2615(2) -0.1185(2) -0.02019(15) 0.0454(5) Uani 1 1 d .
C14 C 0.4790(3) 0.3765(3) 0.24465(18) 0.0244(5) Uani 1 1 d .
C6 C -0.0081(3) -0.1009(3) 0.32968(18) 0.0252(5) Uani 1 1 d .
C7 C 0.1337(3) -0.0482(3) 0.26601(19) 0.0262(5) Uani 1 1 d .
C15 C 0.6773(3) 0.4744(3) 0.2797(2) 0.0298(5) Uani 1 1 d .
C13 C 0.3208(3) 0.2455(3) 0.1940(2) 0.0315(5) Uani 1 1 d .
H13 H 0.2354 0.2975 0.2521 0.038 Uiso 1 1 calc R
C19 C 0.1858(3) -0.1336(3) 0.0776(2) 0.0324(6) Uani 1 1 d .
C9 C 0.3430(3) 0.0659(3) 0.2194(2) 0.0301(5) Uani 1 1 d .
H9 H 0.4506 0.0030 0.2381 0.036 Uiso 1 1 calc R
C10 C 0.3238(3) 0.0277(3) 0.1121(2) 0.0298(5) Uani 1 1 d .
H10 H 0.4278 -0.0389 0.0749 0.036 Uiso 1 1 calc R
C17 C 0.5711(3) 0.6468(3) 0.2665(2) 0.0386(6) Uani 1 1 d .
H17A H 0.5642 0.6876 0.1886 0.058 Uiso 1 1 calc R
H17B H 0.6182 0.7064 0.2920 0.058 Uiso 1 1 calc R
H17C H 0.4636 0.6554 0.3103 0.058 Uiso 1 1 calc R
C8 C 0.2103(3) 0.0180(3) 0.3063(2) 0.0336(6) Uani 1 1 d .
H8 H 0.1845 0.0331 0.3804 0.040 Uiso 1 1 calc R
C4 C -0.1203(3) -0.2808(3) 0.4753(2) 0.0375(6) Uani 1 1 d .
H4 H -0.1049 -0.3731 0.5290 0.045 Uiso 1 1 calc R
C1 C -0.1654(3) -0.0085(3) 0.3146(2) 0.0321(5) Uani 1 1 d .
H1 H -0.1815 0.0826 0.2599 0.039 Uiso 1 1 calc R
C12 C 0.2643(3) 0.3015(3) 0.0833(2) 0.0352(6) Uani 1 1 d .
H12 H 0.2309 0.4073 0.0493 0.042 Uiso 1 1 calc R
C3 C -0.2753(3) -0.1871(3) 0.4607(2) 0.0356(6) Uani 1 1 d .
H3 H -0.3649 -0.2152 0.5049 0.043 Uiso 1 1 calc R
C2 C -0.2980(3) -0.0511(3) 0.3802(2) 0.0358(6) Uani 1 1 d .
H2 H -0.4031 0.0121 0.3702 0.043 Uiso 1 1 calc R
C5 C 0.0133(3) -0.2380(3) 0.4102(2) 0.0332(6) Uani 1 1 d .
H5 H 0.1181 -0.3016 0.4205 0.040 Uiso 1 1 calc R
C11 C 0.2668(3) 0.1856(3) 0.0395(2) 0.0323(5) Uani 1 1 d .
H11 H 0.2366 0.2003 -0.0290 0.039 Uiso 1 1 calc R
C18 C 0.8525(3) 0.4589(3) 0.2212(3) 0.0436(7) Uani 1 1 d .
H18A H 0.9160 0.3490 0.2253 0.065 Uiso 1 1 calc R
H18B H 0.8973 0.5086 0.2575 0.065 Uiso 1 1 calc R
H18C H 0.8549 0.5093 0.1438 0.065 Uiso 1 1 calc R
C20 C 0.0804(4) -0.2376(3) 0.1176(2) 0.0432(7) Uani 1 1 d .
H20A H 0.0882 -0.2889 0.0579 0.065 Uiso 1 1 calc R
H20B H -0.0310 -0.1747 0.1399 0.065 Uiso 1 1 calc R
H20C H 0.1164 -0.3159 0.1808 0.065 Uiso 1 1 calc R
C16 C 0.6710(4) 0.3934(3) 0.4015(2) 0.0435(7) Uani 1 1 d .
H16A H 0.5616 0.3936 0.4352 0.065 Uiso 1 1 calc R
H16B H 0.7042 0.4488 0.4411 0.065 Uiso 1 1 calc R
H16C H 0.7433 0.2863 0.4054 0.065 Uiso 1 1 calc R
H2C H 0.555(3) 0.242(3) 0.138(2) 0.024(6) Uiso 1 1 d .

loop_
_atom_site_aniso_label
_atom_site_aniso_U_11
_atom_site_aniso_U_22
_atom_site_aniso_U_33
_atom_site_aniso_U_23
_atom_site_aniso_U_13
_atom_site_aniso_U_12
O2 0.0234(8) 0.0299(9) 0.0296(9) -0.0088(7) -0.0014(6) -0.0127(7)
O1 0.0292(9) 0.0416(10) 0.0402(10) -0.0181(8) 0.0064(8) -0.0173(8)
N1 0.0253(10) 0.0294(10) 0.0314(10) -0.0101(8) 0.0022(8) -0.0145(8)
N2 0.0219(10) 0.0398(12) 0.0410(12) -0.0203(10) 0.0050(9) -0.0154(9)
O3 0.0541(12) 0.0494(12) 0.0379(11) -0.0224(9) 0.0083(9) -0.0246(10)
C14 0.0244(11) 0.0245(11) 0.0244(11) -0.0008(9) -0.0042(9) -0.0109(9)
C6 0.0287(12) 0.0261(12) 0.0244(11) -0.0072(9) -0.0039(9) -0.0119(9)
C7 0.0250(11) 0.0223(11) 0.0300(12) -0.0041(9) -0.0052(9) -0.0064(9)
C15 0.0296(12) 0.0268(12) 0.0391(14) -0.0071(10) -0.0107(10) -0.0123(10)
C13 0.0229(11) 0.0323(13) 0.0427(14) -0.0118(11) -0.0007(10) -0.0132(10)
C19 0.0320(13) 0.0283(12) 0.0385(14) -0.0136(10) -0.0030(11) -0.0090(10)
C9 0.0245(12) 0.0300(13) 0.0401(14) -0.0050(10) -0.0103(10) -0.0115(10)
C10 0.0222(11) 0.0314(13) 0.0362(13) -0.0094(10) 0.0022(10) -0.0122(10)
C17 0.0400(15) 0.0276(13) 0.0542(17) -0.0090(12) -0.0136(13) -0.0136(11)
C8 0.0378(14) 0.0382(14) 0.0315(13) -0.0038(11) -0.0093(11) -0.0195(11)
C4 0.0440(15) 0.0347(14) 0.0298(13) 0.0008(11) -0.0028(11) -0.0156(12)
C1 0.0328(13) 0.0275(12) 0.0356(13) -0.0009(10) -0.0082(11) -0.0113(10)
C12 0.0277(12) 0.0279(13) 0.0517(16) -0.0015(11) -0.0103(11) -0.0129(10)
C3 0.0351(14) 0.0421(15) 0.0363(14) -0.0121(11) 0.0044(11) -0.0243(12)
C2 0.0252(12) 0.0376(14) 0.0458(15) -0.0102(12) -0.0063(11) -0.0100(11)
C5 0.0293(13) 0.0345(13) 0.0322(13) -0.0029(11) -0.0065(10) -0.0079(10)
C11 0.0267(12) 0.0383(14) 0.0340(13) -0.0020(11) -0.0052(10) -0.0164(11)
C18 0.0297(14) 0.0433(16) 0.0653(19) -0.0111(14) -0.0123(13) -0.0169(12)
C20 0.0525(17) 0.0441(16) 0.0463(16) -0.0199(13) -0.0039(13) -0.0265(14)
C16 0.0555(17) 0.0411(15) 0.0410(15) -0.0085(12) -0.0204(13) -0.0148(13)

loop_
_atom_type_symbol
_atom_type_description
_atom_type_scat_dispersion_real
_atom_type_scat_dispersion_imag
_atom_type_scat_source
C C 0.0033 0.0016 'International Tables Vol C Tables 4.2.6.8 and 6.1.1.4'
H H 0.0000 0.0000 'International Tables Vol C Tables 4.2.6.8 and 6.1.1.4'
N N 0.0061 0.0033 'International Tables Vol C Tables 4.2.6.8 and 6.1.1.4'
O O 0.0106 0.0060 'International Tables Vol C Tables 4.2.6.8 and 6.1.1.4'

loop_
_geom_angle_atom_site_label_1
_geom_angle_atom_site_label_2
_geom_angle_atom_site_label_3
_geom_angle
C14 O2 C15 120.13(17)
C19 N1 C7 133.3(2)
C19 N1 C10 117.79(19)
C7 N1 C10 108.44(18)
C14 N2 C13 122.3(2)
C14 N2 H2C 116.9(17)
C13 N2 H2C 120.3(17)
O1 C14 N2 125.1(2)
O1 C14 O2 125.7(2)
N2 C14 O2 109.27(19)
C5 C6 C1 118.8(2)
C5 C6 C7 120.6(2)
C1 C6 C7 120.5(2)
C8 C7 N1 110.7(2)
C8 C7 C6 125.5(2)
N1 C7 C6 123.79(19)
O2 C15 C16 109.88(19)
O2 C15 C18 102.21(19)
C16 C15 C18 110.3(2)
O2 C15 C17 110.64(19)
C16 C15 C17 112.7(2)
C18 C15 C17 110.6(2)
N2 C13 C12 111.4(2)
N2 C13 C9 112.85(19)
C12 C13 C9 103.16(19)
N2 C13 H13 109.7
C12 C13 H13 109.7
C9 C13 H13 109.7
O3 C19 N1 119.0(2)
O3 C19 C20 121.3(2)
N1 C19 C20 119.7(2)
C8 C9 C10 102.19(18)
C8 C9 C13 115.3(2)
C10 C9 C13 106.16(19)
C8 C9 H9 110.9
C10 C9 H9 110.9
C13 C9 H9 110.9
N1 C10 C11 113.31(19)
N1 C10 C9 105.40(18)
C11 C10 C9 104.31(19)
N1 C10 H10 111.2
C11 C10 H10 111.2
C9 C10 H10 111.2
C15 C17 H17A 109.5
C15 C17 H17B 109.5
H17A C17 H17B 109.5
C15 C17 H17C 109.5
H17A C17 H17C 109.5
H17B C17 H17C 109.5
C7 C8 C9 112.7(2)
C7 C8 H8 123.6
C9 C8 H8 123.6
C3 C4 C5 120.0(2)
C3 C4 H4 120.0
C5 C4 H4 120.0
C2 C1 C6 120.4(2)
C2 C1 H1 119.8
C6 C1 H1 119.8
C11 C12 C13 113.1(2)
C11 C12 H12 123.4
C13 C12 H12 123.4
C4 C3 C2 120.0(2)
C4 C3 H3 120.0
C2 C3 H3 120.0
C1 C2 C3 120.2(2)
C1 C2 H2 119.9
C3 C2 H2 119.9
C6 C5 C4 120.5(2)
C6 C5 H5 119.7
C4 C5 H5 119.7
C12 C11 C10 112.4(2)
C12 C11 H11 123.8
C10 C11 H11 123.8
C15 C18 H18A 109.5
C15 C18 H18B 109.5
H18A C18 H18B 109.5
C15 C18 H18C 109.5
H18A C18 H18C 109.5
H18B C18 H18C 109.5
C19 C20 H20A 109.5
C19 C20 H20B 109.5
H20A C20 H20B 109.5
C19 C20 H20C 109.5
H20A C20 H20C 109.5
H20B C20 H20C 109.5
C15 C16 H16A 109.5
C15 C16 H16B 109.5
H16A C16 H16B 109.5
C15 C16 H16C 109.5
H16A C16 H16C 109.5
H16B C16 H16C 109.5

loop_
_geom_bond_atom_site_label_1
_geom_bond_atom_site_label_2
_geom_bond_distance
O2 C14 1.353(3)
O2 C15 1.471(3)
O1 C14 1.213(3)
N1 C19 1.360(3)
N1 C7 1.421(3)
N1 C10 1.484(3)
N2 C14 1.341(3)
N2 C13 1.463(3)
N2 H2C 0.84(3)
O3 C19 1.234(3)
C6 C5 1.387(3)
C6 C1 1.388(3)
C6 C7 1.486(3)
C7 C8 1.325(3)
C15 C16 1.512(4)
C15 C18 1.518(3)
C15 C17 1.518(3)
C13 C12 1.503(4)
C13 C9 1.555(3)
C13 H13 0.9800
C19 C20 1.497(3)
C9 C8 1.500(3)
C9 C10 1.542(3)
C9 H9 0.9800
C10 C11 1.494(3)
C10 H10 0.9800
C17 H17A 0.9600
C17 H17B 0.9600
C17 H17C 0.9600
C8 H8 0.9300
C4 C3 1.372(4)
C4 C5 1.387(3)
C4 H4 0.9300
C1 C2 1.380(3)
C1 H1 0.9300
C12 C11 1.316(4)
C12 H12 0.9300
C3 C2 1.380(4)
C3 H3 0.9300
C2 H2 0.9300
C5 H5 0.9300
C11 H11 0.9300
C18 H18A 0.9600
C18 H18B 0.9600
C18 H18C 0.9600
C20 H20A 0.9600
C20 H20B 0.9600
C20 H20C 0.9600
C16 H16A 0.9600
C16 H16B 0.9600
C16 H16C 0.9600
